data_7151956
loop_
_publ_author_name
'Tr\'avn\'i\<cek, Zden\<ek'
'Novotn\'a, Radka'
'Marek, Jarom\'ir'
'Popa, Igor'
'Sipl, Michal'

_publ_section_title
;
 Transformations of the natural cytokinin N6-isopentenyladenine in
 aqueous acidic media: structural aspects.
;
_journal_issue 16
_journal_name_full 'Organic &amp; biomolecular chemistry'
_journal_page_first 5703
_journal_page_last 5713
_journal_paper_doi 10.1039/c1ob05649b
_journal_volume 9
_journal_year 2011
_chemical_formula_moiety 'C20 H28 Cl8 N10 Zn3'
_chemical_formula_sum 'C20 H28 Cl8 N10 Zn3'
_chemical_formula_weight 888.23
_chemical_name_systematic
;
?
;
_space_group_IT_number 2
_symmetry_cell_setting triclinic
_symmetry_space_group_name_Hall '-P 1'
_symmetry_space_group_name_H-M 'P -1'
_atom_sites_solution_hydrogens geom
_atom_sites_solution_primary direct
_atom_sites_solution_secondary difmap
_audit_creation_method SHELXL-97
_cell_angle_alpha 96.082(4)
_cell_angle_beta 94.259(4)
_cell_angle_gamma 112.541(4)
_cell_formula_units_Z 2
_cell_length_a 8.3518(3)
_cell_length_b 10.0642(5)
_cell_length_c 21.5006(10)
_cell_measurement_reflns_used 15153
_cell_measurement_temperature 120(2)
_cell_measurement_theta_max 31.7910
_cell_measurement_theta_min 2.6550
_cell_volume 1646.72(14)
_computing_cell_refinement 'CrysAlis RED (Oxford Diffraction, 2006)'
_computing_data_collection 'CrysAlis CCD (Oxford Diffraction, 2006)'
_computing_data_reduction 'CrysAlis RED'
_computing_molecular_graphics 'DIAMOND (Brandenburg, 2006)'
_computing_publication_material
;
SHELXL-97 (Sheldrick, 1997)
;
_computing_structure_refinement 'SHELXL-97 (Sheldrick, 1997)'
_computing_structure_solution 'SHELXS-97 (Sheldrick, 1990)'
_diffrn_ambient_temperature 120(2)
_diffrn_detector_area_resol_mean 8.3611
_diffrn_measured_fraction_theta_full 0.993
_diffrn_measured_fraction_theta_max 0.993
_diffrn_measurement_device_type 'Xcalibur2 + CCD'
_diffrn_measurement_method 'rotation method, \w--scan'
_diffrn_radiation_monochromator graphite
_diffrn_radiation_source 'Enhance (Mo) X-ray Source'
_diffrn_radiation_type 'Mo K\a'
_diffrn_radiation_wavelength 0.7107
_diffrn_reflns_av_R_equivalents 0.0082
_diffrn_reflns_av_sigmaI/netI 0.0079
_diffrn_reflns_limit_h_max 9
_diffrn_reflns_limit_h_min -9
_diffrn_reflns_limit_k_max 11
_diffrn_reflns_limit_k_min -11
_diffrn_reflns_limit_l_max 20
_diffrn_reflns_limit_l_min -25
_diffrn_reflns_number 11581
_diffrn_reflns_theta_full 25.00
_diffrn_reflns_theta_max 25.00
_diffrn_reflns_theta_min 2.66
_exptl_absorpt_coefficient_mu 2.848
_exptl_absorpt_correction_T_max 1.00000
_exptl_absorpt_correction_T_min 0.63460
_exptl_absorpt_correction_type multi-scan
_exptl_absorpt_process_details
;
CrysAlis RED, Oxford Diffraction Ltd.,
Version 1.171.31.7 (release 18-10-2006 CrysAlis171 .NET)
(compiled Oct 18 2006,16:28:17)
Empirical absorption correction using spherical harmonics,
implemented in SCALE3 ABSPACK scaling algorithm.
;
_exptl_crystal_colour green
_exptl_crystal_density_diffrn 1.791
_exptl_crystal_density_method 'not measured'
_exptl_crystal_description prism
_exptl_crystal_F_000 888
_exptl_crystal_size_max 0.5
_exptl_crystal_size_mid 0.4
_exptl_crystal_size_min 0.4
_refine_diff_density_max 0.664
_refine_diff_density_min -0.471
_refine_diff_density_rms 0.127
_refine_ls_extinction_method none
_refine_ls_goodness_of_fit_ref 1.169
_refine_ls_hydrogen_treatment mixed
_refine_ls_matrix_type full
_refine_ls_number_parameters 395
_refine_ls_number_reflns 5752
_refine_ls_number_restraints 6
_refine_ls_restrained_S_all 1.169
_refine_ls_R_factor_all 0.0223
_refine_ls_R_factor_gt 0.0214
_refine_ls_shift/su_max 0.001
_refine_ls_shift/su_mean 0.000
_refine_ls_structure_factor_coef Fsqd
_refine_ls_weighting_details 'calc w=1/[\s^2^(Fo^2^)+(0.0375P)^2^+2.0000P] where P=(Fo^2^+2Fc^2^)/3'
_refine_ls_weighting_scheme calc
_refine_ls_wR_factor_gt 0.0695
_refine_ls_wR_factor_ref 0.0702
_reflns_number_gt 5592
_reflns_number_total 5752
_reflns_threshold_expression >2sigma(I)
_cod_data_source_file c1ob05649b.txt
_cod_data_source_block Travnicek2
_cod_original_cell_volume 1646.72(13)
_cod_original_sg_symbol_Hall '-P 1 '
_cod_original_sg_symbol_H-M 'P -1 '
_cod_database_code 7151956

loop_
_symmetry_equiv_pos_as_xyz
'x, y, z'
'-x, -y, -z'

loop_
_atom_site_label
_atom_site_type_symbol
_atom_site_fract_x
_atom_site_fract_y
_atom_site_fract_z
_atom_site_U_iso_or_equiv
_atom_site_adp_type
_atom_site_occupancy
_atom_site_symmetry_multiplicity
_atom_site_calc_flag
_atom_site_refinement_flags
_atom_site_disorder_assembly
_atom_site_disorder_group
Zn1 Zn 0.69990(3) 0.33123(3) 0.082146(12) 0.01150(8) Uani 1 1 d . . .
Zn2 Zn 0.60769(4) 0.33127(3) 0.251629(13) 0.01605(8) Uani 1 1 d . . .
Zn3 Zn 0.69511(4) 0.57733(3) 0.412818(13) 0.01595(8) Uani 1 1 d . . .
Cl1 Cl 0.73094(8) 0.54841(6) 0.06154(3) 0.01897(13) Uani 1 1 d . . .
Cl2 Cl 0.80973(7) 0.19414(6) 0.02298(3) 0.01456(12) Uani 1 1 d . . .
Cl3 Cl 0.81141(8) 0.32389(7) 0.18251(3) 0.01801(13) Uani 1 1 d . . .
Cl4 Cl 0.40783(9) 0.40239(7) 0.21230(3) 0.02290(14) Uani 1 1 d . . .
Cl5 Cl 0.49631(9) 0.11413(7) 0.28347(3) 0.02229(14) Uani 1 1 d . . .
Cl6 Cl 0.81477(8) 0.51533(7) 0.32583(3) 0.02293(14) Uani 1 1 d . . .
Cl7 Cl 0.50130(9) 0.66811(7) 0.38573(3) 0.02399(14) Uani 1 1 d . . .
Cl8 Cl 0.92220(8) 0.71035(7) 0.48512(3) 0.02119(14) Uani 1 1 d . . .
N1 N 0.2694(3) -0.1427(2) 0.13962(9) 0.0123(4) Uani 1 1 d . . .
C2 C 0.1032(3) -0.1467(3) 0.13849(11) 0.0155(5) Uani 1 1 d . . .
H2 H 0.0213 -0.2257 0.1530 0.019 Uiso 1 1 calc R . .
N3 N 0.0481(3) -0.0518(2) 0.11925(10) 0.0171(4) Uani 1 1 d . . .
C4 C 0.1775(3) 0.0605(3) 0.10013(11) 0.0138(5) Uani 1 1 d . . .
C5 C 0.3487(3) 0.0785(2) 0.09956(11) 0.0118(5) Uani 1 1 d . . .
C6 C 0.3977(3) -0.0342(2) 0.11598(11) 0.0121(5) Uani 1 1 d . . .
N6 N 0.5498(3) -0.0393(2) 0.10760(10) 0.0146(4) Uani 1 1 d . . .
H6 H 0.6250 0.0311 0.0925 0.017 Uiso 1 1 calc R . .
N7 N 0.4396(2) 0.2046(2) 0.07522(9) 0.0123(4) Uani 1 1 d . . .
C8 C 0.3216(3) 0.2588(3) 0.06174(11) 0.0148(5) Uani 1 1 d . . .
H8 H 0.3461 0.3449 0.0449 0.018 Uiso 1 1 calc R . .
N9 N 0.1627(3) 0.1754(2) 0.07516(10) 0.0155(4) Uani 1 1 d . . .
H9 H 0.0690 0.1912 0.0692 0.019 Uiso 1 1 calc R . .
C9 C 0.5973(3) -0.1588(3) 0.12278(13) 0.0205(5) Uani 1 1 d D . .
H9A H 0.7225 -0.1235 0.1346 0.025 Uiso 1 1 calc R . .
H9B H 0.5646 -0.2336 0.0864 0.025 Uiso 1 1 calc R . .
C10 C 0.5016(3) -0.2203(3) 0.17697(12) 0.0185(5) Uani 1 1 d D . .
H10A H 0.5440 -0.1470 0.2141 0.022 Uiso 1 1 calc R . .
H10B H 0.5277 -0.3027 0.1863 0.022 Uiso 1 1 calc R . .
C11 C 0.3033(3) -0.2693(2) 0.16293(11) 0.0141(5) Uani 1 1 d D . .
C12 C 0.2248(3) -0.3008(3) 0.22434(12) 0.0206(5) Uani 1 1 d . . .
H12A H 0.2644 -0.3672 0.2429 0.031 Uiso 1 1 calc R . .
H12B H 0.0997 -0.3433 0.2157 0.031 Uiso 1 1 calc R . .
H12C H 0.2611 -0.2118 0.2530 0.031 Uiso 1 1 calc R . .
C13 C 0.2218(3) -0.4007(3) 0.11121(12) 0.0181(5) Uani 1 1 d . . .
H13A H 0.2806 -0.3803 0.0745 0.027 Uiso 1 1 calc R . .
H13B H 0.1003 -0.4207 0.1008 0.027 Uiso 1 1 calc R . .
H13C H 0.2334 -0.4838 0.1259 0.027 Uiso 1 1 calc R . .
N1A N 0.1524(3) 0.0933(2) 0.37840(10) 0.0166(4) Uani 1 1 d . . .
C2A C 0.1796(3) -0.0101(3) 0.40868(12) 0.0191(5) Uani 1 1 d . A .
H2A H 0.0895 -0.1020 0.4024 0.023 Uiso 1 1 calc R . .
N3A N 0.3194(3) 0.0069(2) 0.44557(10) 0.0177(4) Uani 1 1 d . . .
C4A C 0.4436(3) 0.1438(3) 0.45189(11) 0.0138(5) Uani 1 1 d . A .
C5A C 0.4299(3) 0.2584(3) 0.42601(11) 0.0138(5) Uani 1 1 d . . .
C6A C 0.2743(3) 0.2347(3) 0.38693(11) 0.0145(5) Uani 1 1 d . A .
N6A N 0.2450(3) 0.3356(3) 0.36080(10) 0.0196(5) Uani 1 1 d . . .
H6A H 0.316(4) 0.413(4) 0.3656(15) 0.023 Uiso 1 1 d . . .
N7A N 0.5840(3) 0.3800(2) 0.44302(9) 0.0154(4) Uani 1 1 d . A .
C8A C 0.6861(3) 0.3358(3) 0.47818(12) 0.0176(5) Uani 1 1 d . . .
H8A H 0.7991 0.3956 0.4964 0.021 Uiso 1 1 calc R A .
N9A N 0.6073(3) 0.1945(2) 0.48447(10) 0.0157(4) Uani 1 1 d . A .
H9A1 H 0.6515 0.1454 0.5051 0.019 Uiso 1 1 calc R . .
C9A C 0.0834(10) 0.3081(6) 0.3212(4) 0.0232(10) Uani 0.823(5) 1 d PD A 1
H9A2 H 0.1061 0.3743 0.2902 0.028 Uiso 0.823(5) 1 calc PR A 1
H9A3 H 0.0000 0.3243 0.3469 0.028 Uiso 0.823(5) 1 calc PR A 1
C10A C 0.0082(4) 0.1519(3) 0.28808(15) 0.0229(7) Uani 0.823(5) 1 d PD A 1
H10C H -0.1025 0.1321 0.2634 0.027 Uiso 0.823(5) 1 calc PR A 1
H10D H 0.0874 0.1388 0.2595 0.027 Uiso 0.823(5) 1 calc PR A 1
C11A C -0.0196(10) 0.0439(5) 0.3362(3) 0.0165(9) Uani 0.823(5) 1 d PD A 1
C12A C -0.1615(4) 0.0370(5) 0.37602(16) 0.0261(8) Uani 0.823(5) 1 d P A 1
H12D H -0.1351 0.1316 0.3989 0.039 Uiso 0.823(5) 1 calc PR A 1
H12E H -0.1695 -0.0306 0.4052 0.039 Uiso 0.823(5) 1 calc PR A 1
H12F H -0.2708 0.0054 0.3495 0.039 Uiso 0.823(5) 1 calc PR A 1
C13A C -0.0612(5) -0.1061(4) 0.29664(17) 0.0280(8) Uani 0.823(5) 1 d P A 1
H13D H -0.1016 -0.1810 0.3228 0.042 Uiso 0.823(5) 1 calc PR A 1
H13E H 0.0425 -0.1068 0.2804 0.042 Uiso 0.823(5) 1 calc PR A 1
H13F H -0.1502 -0.1234 0.2623 0.042 Uiso 0.823(5) 1 calc PR A 1
C9B C 0.097(5) 0.334(4) 0.315(2) 0.0232(10) Uani 0.177 1 d PD A 2
H9B1 H 0.1100 0.3070 0.2712 0.028 Uiso 0.177(5) 1 calc PR A 2
H9B2 H 0.0829 0.4256 0.3194 0.028 Uiso 0.177(5) 1 calc PR A 2
C10B C -0.047(2) 0.2143(16) 0.3394(7) 0.0229(7) Uani 0.177 1 d PD A 2
H10E H -0.0484 0.2423 0.3839 0.027 Uiso 0.177(5) 1 calc PR A 2
H10F H -0.1594 0.1986 0.3170 0.027 Uiso 0.177(5) 1 calc PR A 2
C11B C -0.014(6) 0.074(3) 0.3297(19) 0.0165(9) Uani 0.177 1 d PD A 2
C12B C 0.009(2) 0.0186(19) 0.2728(7) 0.0261(8) Uani 0.177 1 d P A 2
H12G H 0.0349 -0.0655 0.2767 0.039 Uiso 0.177(5) 1 calc PR A 2
H12H H 0.1046 0.0906 0.2572 0.039 Uiso 0.177(5) 1 calc PR A 2
H12I H -0.0954 -0.0084 0.2440 0.039 Uiso 0.177(5) 1 calc PR A 2
C13B C -0.169(2) -0.043(2) 0.3635(8) 0.0280(8) Uani 0.177 1 d P A 2
H13G H -0.2813 -0.0494 0.3458 0.042 Uiso 0.177(5) 1 calc PR A 2
H13H H -0.1521 -0.0105 0.4080 0.042 Uiso 0.177(5) 1 calc PR A 2
H13I H -0.1642 -0.1372 0.3562 0.042 Uiso 0.177(5) 1 calc PR A 2

loop_
_atom_site_aniso_label
_atom_site_aniso_U_11
_atom_site_aniso_U_22
_atom_site_aniso_U_33
_atom_site_aniso_U_23
_atom_site_aniso_U_13
_atom_site_aniso_U_12
Zn1 0.01102(14) 0.01054(14) 0.01323(14) 0.00256(10) 0.00078(10) 0.00447(11)
Zn2 0.02151(16) 0.01597(15) 0.01360(15) 0.00287(11) 0.00186(11) 0.01044(12)
Zn3 0.01928(15) 0.01248(15) 0.01487(15) 0.00211(11) 0.00133(11) 0.00506(12)
Cl1 0.0202(3) 0.0119(3) 0.0248(3) 0.0060(2) -0.0001(2) 0.0060(2)
Cl2 0.0138(3) 0.0187(3) 0.0134(3) 0.0011(2) 0.0011(2) 0.0091(2)
Cl3 0.0188(3) 0.0256(3) 0.0122(3) 0.0024(2) 0.0001(2) 0.0119(2)
Cl4 0.0295(3) 0.0252(3) 0.0214(3) 0.0051(2) 0.0008(2) 0.0189(3)
Cl5 0.0307(3) 0.0179(3) 0.0230(3) 0.0067(2) 0.0074(3) 0.0131(3)
Cl6 0.0240(3) 0.0239(3) 0.0180(3) -0.0030(2) 0.0034(2) 0.0077(3)
Cl7 0.0306(3) 0.0178(3) 0.0273(3) 0.0039(2) 0.0011(3) 0.0139(3)
Cl8 0.0213(3) 0.0195(3) 0.0166(3) 0.0003(2) 0.0001(2) 0.0023(2)
N1 0.0118(10) 0.0109(9) 0.0143(10) 0.0024(8) 0.0006(8) 0.0045(8)
C2 0.0114(11) 0.0139(12) 0.0197(12) 0.0009(9) 0.0026(9) 0.0036(9)
N3 0.0106(10) 0.0149(10) 0.0254(11) 0.0022(8) 0.0021(8) 0.0048(8)
C4 0.0139(11) 0.0115(11) 0.0158(11) -0.0007(9) 0.0005(9) 0.0056(9)
C5 0.0109(11) 0.0117(11) 0.0123(11) -0.0002(9) -0.0001(8) 0.0046(9)
C6 0.0114(11) 0.0098(11) 0.0130(11) -0.0005(9) -0.0010(9) 0.0028(9)
N6 0.0105(10) 0.0108(10) 0.0243(11) 0.0057(8) 0.0044(8) 0.0051(8)
N7 0.0123(10) 0.0111(9) 0.0139(10) 0.0023(7) 0.0005(7) 0.0051(8)
C8 0.0162(12) 0.0134(11) 0.0162(12) 0.0023(9) 0.0004(9) 0.0075(10)
N9 0.0112(10) 0.0142(10) 0.0239(11) 0.0031(8) -0.0002(8) 0.0084(8)
C9 0.0145(12) 0.0164(13) 0.0357(15) 0.0103(11) 0.0059(11) 0.0094(10)
C10 0.0150(12) 0.0158(12) 0.0263(13) 0.0072(10) -0.0005(10) 0.0074(10)
C11 0.0154(12) 0.0100(11) 0.0178(12) 0.0046(9) 0.0013(9) 0.0055(9)
C12 0.0231(13) 0.0203(13) 0.0204(13) 0.0077(10) 0.0056(10) 0.0089(11)
C13 0.0202(13) 0.0136(12) 0.0221(13) 0.0029(10) 0.0001(10) 0.0089(10)
N1A 0.0127(10) 0.0207(11) 0.0157(10) 0.0067(8) -0.0001(8) 0.0053(9)
C2A 0.0157(12) 0.0180(12) 0.0208(13) 0.0070(10) -0.0009(10) 0.0030(10)
N3A 0.0143(10) 0.0169(11) 0.0209(11) 0.0063(8) -0.0006(8) 0.0049(9)
C4A 0.0128(11) 0.0181(12) 0.0117(11) 0.0035(9) 0.0009(9) 0.0072(10)
C5A 0.0133(11) 0.0159(12) 0.0136(11) 0.0031(9) 0.0036(9) 0.0069(9)
C6A 0.0146(12) 0.0190(12) 0.0123(11) 0.0037(9) 0.0040(9) 0.0084(10)
N6A 0.0195(11) 0.0185(11) 0.0216(11) 0.0047(9) -0.0029(9) 0.0090(9)
N7A 0.0152(10) 0.0151(10) 0.0157(10) 0.0040(8) 0.0005(8) 0.0054(8)
C8A 0.0157(12) 0.0164(12) 0.0178(12) 0.0028(10) -0.0009(9) 0.0035(10)
N9A 0.0129(10) 0.0163(10) 0.0187(10) 0.0050(8) -0.0014(8) 0.0065(8)
C9A 0.0215(19) 0.023(3) 0.029(3) 0.0142(19) -0.0019(14) 0.0109(19)
C10A 0.0214(16) 0.0241(17) 0.0230(16) 0.0085(13) -0.0035(12) 0.0087(13)
C11A 0.0131(14) 0.019(3) 0.016(2) 0.0114(18) -0.0037(13) 0.004(2)
C12A 0.0162(16) 0.037(2) 0.0230(17) 0.0040(15) -0.0008(12) 0.0094(15)
C13A 0.0324(19) 0.0242(18) 0.0262(18) -0.0030(14) -0.0085(14) 0.0135(15)
C9B 0.0215(19) 0.023(3) 0.029(3) 0.0142(19) -0.0019(14) 0.0109(19)
C10B 0.0214(16) 0.0241(17) 0.0230(16) 0.0085(13) -0.0035(12) 0.0087(13)
C11B 0.0131(14) 0.019(3) 0.016(2) 0.0114(18) -0.0037(13) 0.004(2)
C12B 0.0162(16) 0.037(2) 0.0230(17) 0.0040(15) -0.0008(12) 0.0094(15)
C13B 0.0324(19) 0.0242(18) 0.0262(18) -0.0030(14) -0.0085(14) 0.0135(15)

loop_
_atom_type_symbol
_atom_type_description
_atom_type_scat_dispersion_real
_atom_type_scat_dispersion_imag
_atom_type_scat_source
C C 0.0033 0.0016 'International Tables Vol C Tables 4.2.6.8 and 6.1.1.4'
H H 0.0000 0.0000 'International Tables Vol C Tables 4.2.6.8 and 6.1.1.4'
N N 0.0061 0.0033 'International Tables Vol C Tables 4.2.6.8 and 6.1.1.4'
Cl Cl 0.1484 0.1585 'International Tables Vol C Tables 4.2.6.8 and 6.1.1.4'
Zn Zn 0.2839 1.4301 'International Tables Vol C Tables 4.2.6.8 and 6.1.1.4'

loop_
_geom_angle_atom_site_label_1
_geom_angle_atom_site_label_2
_geom_angle_atom_site_label_3
_geom_angle
_geom_angle_site_symmetry_1
_geom_angle_site_symmetry_3
_geom_angle_publ_flag
N7 Zn1 Cl1 108.60(6) . . ?
N7 Zn1 Cl2 104.23(6) . . ?
Cl1 Zn1 Cl2 120.95(2) . . ?
N7 Zn1 Cl3 104.90(6) . . ?
Cl1 Zn1 Cl3 115.27(3) . . ?
Cl2 Zn1 Cl3 101.30(2) . . ?
Cl4 Zn2 Cl5 113.49(3) . . ?
Cl4 Zn2 Cl6 111.02(3) . . ?
Cl5 Zn2 Cl6 114.94(3) . . ?
Cl4 Zn2 Cl3 114.13(2) . . ?
Cl5 Zn2 Cl3 107.35(2) . . ?
Cl6 Zn2 Cl3 94.48(2) . . ?
N7A Zn3 Cl7 112.70(6) . . ?
N7A Zn3 Cl8 105.75(6) . . ?
Cl7 Zn3 Cl8 118.86(3) . . ?
N7A Zn3 Cl6 100.82(6) . . ?
Cl7 Zn3 Cl6 111.38(3) . . ?
Cl8 Zn3 Cl6 105.56(3) . . ?
Zn1 Cl3 Zn2 108.30(2) . . ?
Zn3 Cl6 Zn2 112.88(3) . . ?
C2 N1 C6 120.9(2) . . ?
C2 N1 C11 117.72(19) . . ?
C6 N1 C11 121.19(19) . . ?
N3 C2 N1 126.9(2) . . ?
N3 C2 H2 116.6 . . ?
N1 C2 H2 116.6 . . ?
C2 N3 C4 112.2(2) . . ?
N3 C4 N9 127.2(2) . . ?
N3 C4 C5 126.8(2) . . ?
N9 C4 C5 106.0(2) . . ?
C4 C5 N7 109.8(2) . . ?
C4 C5 C6 118.4(2) . . ?
N7 C5 C6 131.4(2) . . ?
N6 C6 N1 122.2(2) . . ?
N6 C6 C5 123.5(2) . . ?
N1 C6 C5 114.2(2) . . ?
C6 N6 C9 123.2(2) . . ?
C6 N6 H6 118.4 . . ?
C9 N6 H6 118.4 . . ?
C8 N7 C5 104.61(19) . . ?
C8 N7 Zn1 120.56(16) . . ?
C5 N7 Zn1 131.93(15) . . ?
N7 C8 N9 112.3(2) . . ?
N7 C8 H8 123.8 . . ?
N9 C8 H8 123.8 . . ?
C8 N9 C4 107.34(19) . . ?
C8 N9 H9 126.3 . . ?
C4 N9 H9 126.3 . . ?
N6 C9 C10 108.1(2) . . ?
N6 C9 H9A 110.1 . . ?
C10 C9 H9A 110.1 . . ?
N6 C9 H9B 110.1 . . ?
C10 C9 H9B 110.1 . . ?
H9A C9 H9B 108.4 . . ?
C9 C10 C11 112.8(2) . . ?
C9 C10 H10A 109.0 . . ?
C11 C10 H10A 109.0 . . ?
C9 C10 H10B 109.0 . . ?
C11 C10 H10B 109.0 . . ?
H10A C10 H10B 107.8 . . ?
C12 C11 C13 111.6(2) . . ?
C12 C11 C10 108.1(2) . . ?
C13 C11 C10 112.5(2) . . ?
C12 C11 N1 109.63(19) . . ?
C13 C11 N1 107.78(18) . . ?
C10 C11 N1 107.21(18) . . ?
C11 C12 H12A 109.5 . . ?
C11 C12 H12B 109.5 . . ?
H12A C12 H12B 109.5 . . ?
C11 C12 H12C 109.5 . . ?
H12A C12 H12C 109.5 . . ?
H12B C12 H12C 109.5 . . ?
C11 C13 H13A 109.5 . . ?
C11 C13 H13B 109.5 . . ?
H13A C13 H13B 109.5 . . ?
C11 C13 H13C 109.5 . . ?
H13A C13 H13C 109.5 . . ?
H13B C13 H13C 109.5 . . ?
C2A N1A C6A 121.3(2) . . ?
C2A N1A C11A 116.1(2) . . ?
C6A N1A C11A 122.5(2) . . ?
C2A N1A C11B 127.7(10) . . ?
C6A N1A C11B 110.9(10) . . ?
N3A C2A N1A 126.6(2) . . ?
N3A C2A H2A 116.7 . . ?
N1A C2A H2A 116.7 . . ?
C2A N3A C4A 112.6(2) . . ?
N3A C4A N9A 127.0(2) . . ?
N3A C4A C5A 126.5(2) . . ?
N9A C4A C5A 106.5(2) . . ?
C4A C5A N7A 109.3(2) . . ?
C4A C5A C6A 118.7(2) . . ?
N7A C5A C6A 131.9(2) . . ?
N6A C6A N1A 121.6(2) . . ?
N6A C6A C5A 124.2(2) . . ?
N1A C6A C5A 114.2(2) . . ?
C6A N6A C9A 122.9(3) . . ?
C6A N6A C9B 133.4(12) . . ?
C6A N6A H6A 119(2) . . ?
C9A N6A H6A 118(2) . . ?
C9B N6A H6A 107(3) . . ?
C8A N7A C5A 105.0(2) . . ?
C8A N7A Zn3 118.01(17) . . ?
C5A N7A Zn3 135.43(16) . . ?
N7A C8A N9A 112.2(2) . . ?
N7A C8A H8A 123.9 . . ?
N9A C8A H8A 123.9 . . ?
C8A N9A C4A 107.1(2) . . ?
C8A N9A H9A1 126.5 . . ?
C4A N9A H9A1 126.5 . . ?
N6A C9A C10A 109.4(5) . . ?
N6A C9A H9A2 109.8 . . ?
C10A C9A H9A2 109.8 . . ?
N6A C9A H9A3 109.8 . . ?
C10A C9A H9A3 109.8 . . ?
H9A2 C9A H9A3 108.2 . . ?
C11A C10A C9A 111.0(4) . . ?
C11A C10A H10C 109.4 . . ?
C9A C10A H10C 109.4 . . ?
C11A C10A H10D 109.4 . . ?
C9A C10A H10D 109.4 . . ?
H10C C10A H10D 108.0 . . ?
C13A C11A C10A 105.6(4) . . ?
C13A C11A N1A 110.4(4) . . ?
C10A C11A N1A 106.4(4) . . ?
C13A C11A C12A 110.9(5) . . ?
C10A C11A C12A 114.2(4) . . ?
N1A C11A C12A 109.2(4) . . ?
N6A C9B C10B 96(2) . . ?
N6A C9B H9B1 112.6 . . ?
C10B C9B H9B1 112.6 . . ?
N6A C9B H9B2 112.6 . . ?
C10B C9B H9B2 112.6 . . ?
H9B1 C9B H9B2 110.1 . . ?
C11B C10B C9B 109(3) . . ?
C11B C10B H10E 109.9 . . ?
C9B C10B H10E 109.9 . . ?
C11B C10B H10F 109.9 . . ?
C9B C10B H10F 109.9 . . ?
H10E C10B H10F 108.3 . . ?
C13B C11B C10B 104(2) . . ?
C13B C11B N1A 98.8(19) . . ?
C10B C11B N1A 108(2) . . ?
C13B C11B C12B 114(2) . . ?
C10B C11B C12B 122(2) . . ?
N1A C11B C12B 107(2) . . ?
C11B C12B H12G 109.5 . . ?
C11B C12B H12H 109.5 . . ?
H12G C12B H12H 109.5 . . ?
C11B C12B H12I 109.5 . . ?
H12G C12B H12I 109.5 . . ?
H12H C12B H12I 109.5 . . ?
C11B C13B H13G 109.5 . . ?
C11B C13B H13H 109.5 . . ?
H13G C13B H13H 109.5 . . ?
C11B C13B H13I 109.5 . . ?
H13G C13B H13I 109.5 . . ?
H13H C13B H13I 109.5 . . ?

loop_
_geom_bond_atom_site_label_1
_geom_bond_atom_site_label_2
_geom_bond_distance
_geom_bond_site_symmetry_2
_geom_bond_publ_flag
Zn1 N7 2.040(2) . ?
Zn1 Cl1 2.1975(6) . ?
Zn1 Cl2 2.2660(6) . ?
Zn1 Cl3 2.3059(6) . ?
Zn2 Cl4 2.2018(7) . ?
Zn2 Cl5 2.2278(7) . ?
Zn2 Cl6 2.3399(7) . ?
Zn2 Cl3 2.3576(6) . ?
Zn3 N7A 2.044(2) . ?
Zn3 Cl7 2.2137(7) . ?
Zn3 Cl8 2.2316(7) . ?
Zn3 Cl6 2.3227(7) . ?
N1 C2 1.371(3) . ?
N1 C6 1.379(3) . ?
N1 C11 1.532(3) . ?
C2 N3 1.299(3) . ?
C2 H2 0.9300 . ?
N3 C4 1.357(3) . ?
C4 N9 1.368(3) . ?
C4 C5 1.372(3) . ?
C5 N7 1.386(3) . ?
C5 C6 1.414(3) . ?
C6 N6 1.316(3) . ?
N6 C9 1.463(3) . ?
N6 H6 0.8600 . ?
N7 C8 1.325(3) . ?
C8 N9 1.343(3) . ?
C8 H8 0.9300 . ?
N9 H9 0.8600 . ?
C9 C10 1.514(3) . ?
C9 H9A 0.9700 . ?
C9 H9B 0.9700 . ?
C10 C11 1.531(3) . ?
C10 H10A 0.9700 . ?
C10 H10B 0.9700 . ?
C11 C12 1.527(3) . ?
C11 C13 1.528(3) . ?
C12 H12A 0.9600 . ?
C12 H12B 0.9600 . ?
C12 H12C 0.9600 . ?
C13 H13A 0.9600 . ?
C13 H13B 0.9600 . ?
C13 H13C 0.9600 . ?
N1A C2A 1.364(3) . ?
N1A C6A 1.379(3) . ?
N1A C11A 1.516(8) . ?
N1A C11B 1.61(4) . ?
C2A N3A 1.304(3) . ?
C2A H2A 0.9300 . ?
N3A C4A 1.355(3) . ?
C4A N9A 1.367(3) . ?
C4A C5A 1.372(3) . ?
C5A N7A 1.384(3) . ?
C5A C6A 1.417(3) . ?
C6A N6A 1.303(3) . ?
N6A C9A 1.455(9) . ?
N6A C9B 1.52(5) . ?
N6A H6A 0.77(3) . ?
N7A C8A 1.327(3) . ?
C8A N9A 1.345(3) . ?
C8A H8A 0.9300 . ?
N9A H9A1 0.8600 . ?
C9A C10A 1.520(7) . ?
C9A H9A2 0.9700 . ?
C9A H9A3 0.9700 . ?
C10A C11A 1.545(4) . ?
C10A H10C 0.9700 . ?
C10A H10D 0.9700 . ?
C11A C13A 1.551(7) . ?
C11A C12A 1.497(7) . ?
C12A H12D 0.9600 . ?
C12A H12E 0.9600 . ?
C12A H12F 0.9600 . ?
C13A H13D 0.9600 . ?
C13A H13E 0.9600 . ?
C13A H13F 0.9600 . ?
C9B C10B 1.519(10) . ?
C9B H9B1 0.9700 . ?
C9B H9B2 0.9700 . ?
C10B C11B 1.538(9) . ?
C10B H10E 0.9700 . ?
C10B H10F 0.9700 . ?
C11B C13B 1.65(4) . ?
C11B C12B 1.35(4) . ?
C12B H12G 0.9600 . ?
C12B H12H 0.9600 . ?
C12B H12I 0.9600 . ?
C13B H13G 0.9600 . ?
C13B H13H 0.9600 . ?
C13B H13I 0.9600 . ?
